data_4316705
loop_
_publ_author_name
' Tomoka Yamaguchi '
'Jean-Pierre Costes'
'Yukana Kishima'
'Masaaki Kojima'
'Yukinari Sunatsuki'
'Nicolas Br\'efuel'
'Jean-Pierre Tuchagues'
'Laure Vendier'
'Wolfgang Wernsdorfer'

_publ_contact_author 'Costes jean-Pierre'
_publ_contact_author_address
;
Laboratoire de Chimie de Coordination
205 Route de Narbonne
31077 Toulouse Cedex 04
;
_publ_contact_author_email jean-pierre.costes@lcc-toulouse.fr
_publ_section_title
;
 Face-Sharing Heterotrinuclear MII-LnIII-MII (M = Mn, Fe, Co, Zn; Ln = La,
 Gd, Tb, Dy) Complexes: Synthesis, Structures, and Magnetic Properties
;
_journal_name_full 'Inorganic Chemistry'
_journal_page_first 9125
_journal_page_last 9135
_journal_paper_doi 10.1021/ic100460w
_journal_volume 49
_journal_year 2010
_chemical_absolute_configuration ad
_chemical_compound_source 'synthesis as described'
_chemical_formula_moiety 'C59 H64 Cl Fe2 N6 O17 Tb'
_chemical_formula_sum 'C59 H64 Cl Fe2 N6 O17 Tb'
_chemical_formula_weight 1435.23
_chemical_name_systematic
;
 ?
;
_space_group_IT_number 19
_symmetry_cell_setting orthorhombic
_symmetry_Int_Tables_number 19
_symmetry_space_group_name_Hall 'P 2ac 2ab'
_symmetry_space_group_name_H-M 'P 21 21 21'
_atom_sites_solution_hydrogens geom
_atom_sites_solution_primary direct
_atom_sites_solution_secondary difmap
_cell_angle_alpha 90
_cell_angle_beta 90
_cell_angle_gamma 90
_cell_formula_units_Z 4
_cell_length_a 15.6954(12)
_cell_length_b 24.0336(19)
_cell_length_c 15.9343(12)
_cell_measurement_reflns_used 8000
_cell_measurement_temperature 150
_cell_measurement_theta_max 26.05
_cell_measurement_theta_min 1.65
_cell_measurement_wavelength 0.71073
_cell_volume 6010.7(8)
_computing_cell_refinement 'Stoe IPDS software (Stoe, 1996)'
_computing_data_collection 'Stoe IPDS software (Stoe, 1996)'
_computing_data_reduction 'XRED (Stoe, 1.08, 1996)'
_computing_molecular_graphics 'Ortep-3 for Windows (Farrugia, 1997)'
_computing_publication_material 'WinGX publication routines (Farrugia, 1999)'
_computing_structure_refinement 'SHELXL-97 (Sheldrick, 1997)'
_computing_structure_solution 'SIR92 (Giacovazzo et al, 1993)'
_diffrn_ambient_temperature 150
_diffrn_measured_fraction_theta_full 0.994
_diffrn_measured_fraction_theta_max 0.994
_diffrn_measurement_device 'Stoe IPDS'
_diffrn_measurement_method \f
_diffrn_radiation_monochromator graphite
_diffrn_radiation_source 'fine-focus sealed tube'
_diffrn_radiation_type MoK\a
_diffrn_radiation_wavelength 0.71073
_diffrn_reflns_av_R_equivalents 0.0848
_diffrn_reflns_av_unetI/netI 0.0738
_diffrn_reflns_limit_h_max 19
_diffrn_reflns_limit_h_min -19
_diffrn_reflns_limit_k_max 29
_diffrn_reflns_limit_k_min -29
_diffrn_reflns_limit_l_max 19
_diffrn_reflns_limit_l_min -19
_diffrn_reflns_number 60152
_diffrn_reflns_theta_full 26.02
_diffrn_reflns_theta_max 26.02
_diffrn_reflns_theta_min 2.01
_diffrn_standards_decay_% 0.1
_diffrn_standards_interval_time 4
_diffrn_standards_number 200
_exptl_absorpt_coefficient_mu 1.76
_exptl_absorpt_correction_T_max 0.841
_exptl_absorpt_correction_T_min 0.766
_exptl_absorpt_correction_type refdelf
_exptl_absorpt_process_details
;
        (See: Walker, N. & Stuart, D. (1983) Acta Cryst. A39, 158-166)
;
_exptl_crystal_colour red
_exptl_crystal_density_diffrn 1.586
_exptl_crystal_density_method 'not measured'
_exptl_crystal_description block
_exptl_crystal_F_000 2920
_exptl_crystal_size_max 0.12
_exptl_crystal_size_mid 0.12
_exptl_crystal_size_min 0.1
_refine_diff_density_max 0.854
_refine_diff_density_min -0.948
_refine_diff_density_rms 0.12
_refine_ls_abs_structure_details 'Flack H D (1983), Acta Cryst. A39, 876-881'
_refine_ls_abs_structure_Flack -0.025(12)
_refine_ls_extinction_method none
_refine_ls_goodness_of_fit_ref 1.003
_refine_ls_hydrogen_treatment constr
_refine_ls_matrix_type full
_refine_ls_number_parameters 788
_refine_ls_number_reflns 11767
_refine_ls_number_restraints 0
_refine_ls_restrained_S_all 1.003
_refine_ls_R_factor_all 0.0763
_refine_ls_R_factor_gt 0.05
_refine_ls_shift/su_max 0.001
_refine_ls_shift/su_mean 0
_refine_ls_structure_factor_coef Fsqd
_refine_ls_weighting_details 'calc w=1/[\s^2^(Fo^2^)+(0.0741P)^2^+0.0000P] where P=(Fo^2^+2Fc^2^)/3'
_refine_ls_weighting_scheme calc
_refine_ls_wR_factor_gt 0.1143
_refine_ls_wR_factor_ref 0.1278
_reflns_number_gt 8343
_reflns_number_total 11767
_reflns_threshold_expression >2\s(I)
_cod_data_source_file ic100460w_si_002_9.cif
_cod_data_source_block 9
_cod_database_code 4316705

loop_
_symmetry_equiv_pos_as_xyz
'x, y, z'
'-x+1/2, -y, z+1/2'
'x+1/2, -y+1/2, -z'
'-x, y+1/2, -z+1/2'

loop_
_atom_site_label
_atom_site_type_symbol
_atom_site_fract_x
_atom_site_fract_y
_atom_site_fract_z
_atom_site_U_iso_or_equiv
_atom_site_adp_type
_atom_site_occupancy
_atom_site_symmetry_multiplicity
_atom_site_calc_flag
_atom_site_refinement_flags
_atom_site_disorder_assembly
_atom_site_disorder_group
C1 C 0.8218(6) 0.9835(3) 0.1168(6) 0.048(2) Uani 1 1 d . . .
H1A H 0.8081 1.0227 0.112 0.057 Uiso 1 1 calc R . .
H1B H 0.7868 0.9681 0.1613 0.057 Uiso 1 1 calc R . .
C2 C 0.7838(7) 0.8924(4) 0.0459(7) 0.057(2) Uani 1 1 d . . .
H2A H 0.7264 0.8865 0.0666 0.069 Uiso 1 1 calc R . .
H2B H 0.7887 0.8734 -0.0076 0.069 Uiso 1 1 calc R . .
C3 C 0.8689(7) 0.9638(4) -0.0312(6) 0.062(3) Uani 1 1 d . . .
H3A H 0.846 0.9584 -0.0871 0.074 Uiso 1 1 calc R . .
H3B H 0.8871 1.0023 -0.0271 0.074 Uiso 1 1 calc R . .
C4 C 0.7977(6) 0.9540(3) 0.0325(5) 0.046(2) Uani 1 1 d . . .
C5 C 0.7166(6) 0.9793(4) 0.0003(7) 0.062(3) Uani 1 1 d . . .
H5A H 0.6961 0.9579 -0.0464 0.093 Uiso 1 1 calc R . .
H5B H 0.7273 1.0168 -0.0175 0.093 Uiso 1 1 calc R . .
H5C H 0.6747 0.9793 0.0441 0.093 Uiso 1 1 calc R . .
C6 C 1.4769(6) 0.8126(4) 0.3846(5) 0.049(2) Uani 1 1 d . . .
H6A H 1.4953 0.8136 0.4427 0.058 Uiso 1 1 calc R . .
H6B H 1.5093 0.8404 0.354 0.058 Uiso 1 1 calc R . .
C7 C 1.5103(6) 0.7610(4) 0.2497(5) 0.050(2) Uani 1 1 d . . .
H7A H 1.5672 0.7751 0.2393 0.06 Uiso 1 1 calc R . .
H7B H 1.5057 0.7247 0.2233 0.06 Uiso 1 1 calc R . .
C8 C 1.4253(6) 0.7134(4) 0.3674(6) 0.051(2) Uani 1 1 d . . .
H8A H 1.448 0.6759 0.3644 0.061 Uiso 1 1 calc R . .
H8B H 1.4058 0.7196 0.4244 0.061 Uiso 1 1 calc R . .
C9 C 1.4964(6) 0.7546(3) 0.3476(5) 0.043(2) Uani 1 1 d . . .
C10 C 1.5794(6) 0.7327(4) 0.3849(6) 0.055(2) Uani 1 1 d . . .
H10A H 1.5729 0.7281 0.4444 0.082 Uiso 1 1 calc R . .
H10B H 1.6244 0.7588 0.374 0.082 Uiso 1 1 calc R . .
H10C H 1.5932 0.6975 0.3598 0.082 Uiso 1 1 calc R . .
C11 C 0.9487(6) 1.0249(3) 0.1582(5) 0.043(2) Uani 1 1 d . . .
H11 H 0.9177 1.0575 0.1504 0.052 Uiso 1 1 calc R . .
C12 C 1.0338(5) 1.0313(3) 0.1882(5) 0.0381(17) Uani 1 1 d . . .
C13 C 1.0581(6) 1.0860(3) 0.2119(5) 0.042(2) Uani 1 1 d . . .
H13 H 1.0203 1.1153 0.2038 0.051 Uiso 1 1 calc R . .
C14 C 1.1369(6) 1.0963(3) 0.2469(5) 0.047(2) Uani 1 1 d . . .
H14 H 1.1522 1.1325 0.2615 0.056 Uiso 1 1 calc R . .
C15 C 1.1935(5) 1.0527(3) 0.2603(5) 0.0365(17) Uani 1 1 d . . .
H15 H 1.2458 1.0593 0.286 0.044 Uiso 1 1 calc R . .
C16 C 1.1720(5) 1.0001(3) 0.2353(5) 0.0361(17) Uani 1 1 d . . .
C17 C 1.0923(5) 0.9861(3) 0.1980(5) 0.0346(17) Uani 1 1 d . . .
C18 C 1.3067(5) 0.9628(3) 0.2791(5) 0.0394(19) Uani 1 1 d . . .
H18A H 1.3365 0.9892 0.2447 0.059 Uiso 1 1 calc R . .
H18B H 1.3373 0.9282 0.2795 0.059 Uiso 1 1 calc R . .
H18C H 1.3025 0.9769 0.3353 0.059 Uiso 1 1 calc R . .
C19 C 0.8139(6) 0.8365(3) 0.1659(6) 0.047(2) Uani 1 1 d . . .
H19 H 0.7548 0.8346 0.1669 0.056 Uiso 1 1 calc R . .
C20 C 0.8561(6) 0.8060(3) 0.2289(5) 0.0455(19) Uani 1 1 d . . .
C21 C 0.8070(5) 0.7735(3) 0.2828(6) 0.049(2) Uani 1 1 d . . .
H21 H 0.7482 0.7733 0.2758 0.058 Uiso 1 1 calc R . .
C22 C 0.8415(7) 0.7419(3) 0.3454(6) 0.057(2) Uani 1 1 d . . .
H22 H 0.807 0.7221 0.3823 0.068 Uiso 1 1 calc R . .
C23 C 0.9306(6) 0.7404(4) 0.3523(6) 0.049(2) Uani 1 1 d . . .
H23 H 0.9554 0.7168 0.3916 0.059 Uiso 1 1 calc R . .
C24 C 0.9821(6) 0.7727(3) 0.3026(5) 0.0401(19) Uani 1 1 d . . .
C25 C 0.9484(5) 0.8069(3) 0.2417(5) 0.0377(18) Uani 1 1 d . . .
C26 C 1.1088(6) 0.7401(3) 0.3679(5) 0.043(2) Uani 1 1 d . . .
H26A H 1.0904 0.7526 0.4221 0.065 Uiso 1 1 calc R . .
H26B H 1.1696 0.7435 0.3638 0.065 Uiso 1 1 calc R . .
H26C H 1.0927 0.7019 0.3604 0.065 Uiso 1 1 calc R . .
C27 C 0.9803(6) 0.9106(3) -0.0886(5) 0.048(2) Uani 1 1 d . . .
H27 H 0.954 0.9207 -0.1386 0.058 Uiso 1 1 calc R . .
C28 C 1.0573(5) 0.8774(3) -0.0959(5) 0.0421(19) Uani 1 1 d . . .
C29 C 1.0908(6) 0.8704(3) -0.1752(5) 0.046(2) Uani 1 1 d . . .
H29 H 1.0622 0.8863 -0.2203 0.055 Uiso 1 1 calc R . .
C30 C 1.1642(5) 0.8412(3) -0.1909(5) 0.047(2) Uani 1 1 d . . .
H30 H 1.1847 0.8375 -0.2454 0.057 Uiso 1 1 calc R . .
C31 C 1.2086(6) 0.8167(3) -0.1224(5) 0.044(2) Uani 1 1 d . . .
H31 H 1.2585 0.7966 -0.1309 0.052 Uiso 1 1 calc R . .
C32 C 1.1755(5) 0.8237(3) -0.0431(5) 0.0369(18) Uani 1 1 d . . .
C33 C 1.0996(5) 0.8526(3) -0.0251(5) 0.0366(16) Uani 1 1 d . . .
C34 C 1.2887(5) 0.7700(3) 0.0187(5) 0.043(2) Uani 1 1 d . . .
H34A H 1.2735 0.7354 -0.0073 0.064 Uiso 1 1 calc R . .
H34B H 1.3148 0.7628 0.0721 0.064 Uiso 1 1 calc R . .
H34C H 1.3281 0.7896 -0.0166 0.064 Uiso 1 1 calc R . .
C35 C 1.3512(5) 0.8455(3) 0.4465(4) 0.0403(15) Uani 1 1 d . . .
H35 H 1.3854 0.8468 0.4941 0.048 Uiso 1 1 calc R . .
C36 C 1.2651(6) 0.8650(3) 0.4566(5) 0.0389(19) Uani 1 1 d . . .
C37 C 1.2433(6) 0.8858(3) 0.5369(5) 0.043(2) Uani 1 1 d . . .
H37 H 1.2836 0.8853 0.5797 0.051 Uiso 1 1 calc R . .
C38 C 1.1629(6) 0.9068(3) 0.5525(5) 0.0406(19) Uani 1 1 d . . .
H38 H 1.1487 0.9191 0.606 0.049 Uiso 1 1 calc R . .
C39 C 1.1038(5) 0.9095(3) 0.4886(5) 0.0410(18) Uani 1 1 d . . .
H39 H 1.0502 0.9246 0.4987 0.049 Uiso 1 1 calc R . .
C40 C 1.1239(5) 0.8900(3) 0.4102(5) 0.0349(18) Uani 1 1 d . . .
C41 C 1.2047(5) 0.8656(3) 0.3915(5) 0.0369(18) Uani 1 1 d . . .
C42 C 0.9895(6) 0.9192(3) 0.3513(5) 0.045(2) Uani 1 1 d . . .
H42A H 0.9535 0.8959 0.3851 0.068 Uiso 1 1 calc R . .
H42B H 0.9636 0.9247 0.2974 0.068 Uiso 1 1 calc R . .
H42C H 0.9969 0.9545 0.3785 0.068 Uiso 1 1 calc R . .
C43 C 1.4798(6) 0.8321(3) 0.1577(5) 0.044(2) Uani 1 1 d . . .
H43 H 1.5386 0.8302 0.1507 0.052 Uiso 1 1 calc R . .
C44 C 1.4373(5) 0.8715(3) 0.1070(5) 0.0388(18) Uani 1 1 d . . .
C45 C 1.4828(6) 0.9007(3) 0.0466(5) 0.044(2) Uani 1 1 d . . .
H45 H 1.5415 0.8956 0.0438 0.053 Uiso 1 1 calc R . .
C46 C 1.4460(6) 0.9362(3) -0.0082(6) 0.050(2) Uani 1 1 d . . .
H46 H 1.4789 0.9545 -0.0481 0.06 Uiso 1 1 calc R . .
C47 C 1.3585(6) 0.9451(3) -0.0047(5) 0.0387(18) Uani 1 1 d . . .
H47 H 1.3327 0.9686 -0.0435 0.046 Uiso 1 1 calc R . .
C48 C 1.3115(5) 0.9201(3) 0.0539(5) 0.0359(17) Uani 1 1 d . . .
C49 C 1.3440(5) 0.8820(3) 0.1123(4) 0.0334(16) Uani 1 1 d . . .
C50 C 1.1835(6) 0.9672(3) 0.0118(5) 0.0418(19) Uani 1 1 d . . .
H50A H 1.2101 1.0027 0.0208 0.063 Uiso 1 1 calc R . .
H50B H 1.124 0.9697 0.0252 0.063 Uiso 1 1 calc R . .
H50C H 1.1901 0.9566 -0.0459 0.063 Uiso 1 1 calc R . .
C51 C 1.3208(6) 0.6733(3) 0.2801(5) 0.048(2) Uani 1 1 d . . .
H51 H 1.3506 0.6409 0.2931 0.058 Uiso 1 1 calc R . .
C52 C 1.2464(6) 0.6656(3) 0.2295(6) 0.045(2) Uani 1 1 d . . .
C53 C 1.2151(6) 0.6111(3) 0.2175(5) 0.044(2) Uani 1 1 d . . .
H53 H 1.2467 0.5812 0.2375 0.053 Uiso 1 1 calc R . .
C54 C 1.1410(6) 0.6012(3) 0.1779(6) 0.052(2) Uani 1 1 d . . .
H54 H 1.1221 0.5648 0.1717 0.063 Uiso 1 1 calc R . .
C55 C 1.0921(6) 0.6446(3) 0.1459(5) 0.048(2) Uani 1 1 d . . .
H55 H 1.0401 0.6376 0.12 0.057 Uiso 1 1 calc R . .
C56 C 1.1220(5) 0.6976(3) 0.1532(5) 0.0406(19) Uani 1 1 d . . .
C57 C 1.1969(5) 0.7117(3) 0.1962(5) 0.0392(18) Uani 1 1 d . . .
C58 C 1.0035(6) 0.7355(3) 0.0763(6) 0.048(2) Uani 1 1 d . . .
H58A H 1.0167 0.7133 0.0279 0.072 Uiso 1 1 calc R . .
H58B H 0.9802 0.7706 0.0585 0.072 Uiso 1 1 calc R . .
H58C H 0.9626 0.7164 0.1105 0.072 Uiso 1 1 calc R . .
N1 N 0.9095(4) 0.9783(3) 0.1406(4) 0.0398(16) Uani 1 1 d . . .
N2 N 0.8461(5) 0.8669(2) 0.1068(4) 0.0453(16) Uani 1 1 d . . .
N3 N 0.9445(5) 0.9276(3) -0.0210(4) 0.0471(18) Uani 1 1 d . . .
N4 N 1.3860(4) 0.8269(3) 0.3805(4) 0.0432(16) Uani 1 1 d . . .
N5 N 1.4483(5) 0.7985(3) 0.2122(4) 0.0426(16) Uani 1 1 d . . .
N6 N 1.3523(5) 0.7181(2) 0.3099(4) 0.0451(15) Uani 1 1 d . . .
O1 O 1.0748(3) 0.93587(18) 0.1735(4) 0.0403(13) Uani 1 1 d . . .
O2 O 0.9966(3) 0.83957(19) 0.1953(3) 0.0388(12) Uani 1 1 d . . .
O3 O 1.0729(3) 0.8580(2) 0.0522(3) 0.0374(12) Uani 1 1 d . . .
O4 O 1.2194(3) 0.8460(2) 0.3169(3) 0.0360(10) Uani 1 1 d . . .
O5 O 1.2979(3) 0.8575(2) 0.1682(3) 0.0358(12) Uani 1 1 d . . .
O6 O 1.2215(3) 0.76295(18) 0.2038(3) 0.0366(12) Uani 1 1 d . . .
O7 O 1.2232(3) 0.95401(19) 0.2460(3) 0.0393(12) Uani 1 1 d . . .
O8 O 1.0693(3) 0.7735(2) 0.3041(3) 0.0392(12) Uani 1 1 d . . .
O9 O 1.2138(3) 0.8031(2) 0.0306(3) 0.0373(12) Uani 1 1 d . . .
O10 O 1.0713(4) 0.8928(2) 0.3408(3) 0.0390(12) Uani 1 1 d . . .
O11 O 1.2232(4) 0.9261(2) 0.0649(3) 0.0383(12) Uani 1 1 d . . .
O12 O 1.0803(4) 0.7451(2) 0.1243(3) 0.0399(13) Uani 1 1 d . . .
O21 O 0.6376(6) 0.9144(4) 0.1942(6) 0.101(3) Uani 1 1 d . A .
O22 O 0.5661(9) 0.9410(6) 0.3225(15) 0.217(9) Uani 1 1 d . A .
O23 O 0.6603(10) 0.8778(9) 0.3135(10) 0.234(10) Uani 1 1 d . A .
Cl1 Cl 0.6422(3) 0.93201(15) 0.2810(2) 0.0918(9) Uani 1 1 d . . .
O24A O 0.7146(12) 0.9587(10) 0.3015(12) 0.138(8) Uani 0.56 1 d P A 1
O24B O 0.6447(17) 0.9953(13) 0.2642(15) 0.138(8) Uani 0.44 1 d P A 2
Tb1 Tb 1.14714(2) 0.849292(14) 0.18374(2) 0.03635(10) Uani 1 1 d . . .
Fe1 Fe 0.97165(8) 0.90219(4) 0.10644(7) 0.0373(3) Uani 1 1 d . . .
Fe2 Fe 1.32358(7) 0.80090(4) 0.26647(7) 0.0360(3) Uani 1 1 d . . .
O25 O 0.6553(8) 0.8747(4) 0.5027(8) 0.115(3) Uani 1 1 d . . .
H25 H 0.6219 0.8485 0.5002 0.173 Uiso 1 1 calc R . .
C100 C 0.7396(9) 0.8542(5) 0.5055(8) 0.088(4) Uani 1 1 d . . .
H10D H 0.7707 0.8676 0.4577 0.132 Uiso 1 1 calc R . .
H10E H 0.7387 0.8143 0.5047 0.132 Uiso 1 1 calc R . .
H10F H 0.7668 0.8668 0.556 0.132 Uiso 1 1 calc R . .

loop_
_atom_site_aniso_label
_atom_site_aniso_U_11
_atom_site_aniso_U_22
_atom_site_aniso_U_33
_atom_site_aniso_U_23
_atom_site_aniso_U_13
_atom_site_aniso_U_12
C1 0.039(5) 0.048(4) 0.055(5) -0.004(4) -0.011(4) -0.004(4)
C2 0.058(6) 0.050(5) 0.064(6) -0.006(4) -0.018(5) -0.009(4)
C3 0.084(8) 0.043(5) 0.060(6) -0.005(4) -0.023(6) 0.000(5)
C4 0.051(6) 0.040(4) 0.047(5) -0.010(4) -0.020(4) 0.010(4)
C5 0.048(6) 0.054(5) 0.083(7) 0.001(5) -0.037(6) 0.005(4)
C6 0.050(5) 0.059(5) 0.038(5) -0.002(4) -0.008(4) 0.006(4)
C7 0.050(6) 0.063(5) 0.038(5) 0.001(4) 0.005(4) 0.020(4)
C8 0.059(6) 0.052(5) 0.043(5) 0.009(4) -0.009(4) 0.013(4)
C9 0.044(5) 0.050(5) 0.033(4) 0.003(3) -0.005(4) 0.008(4)
C10 0.041(5) 0.077(6) 0.046(5) 0.010(5) -0.004(4) 0.011(4)
C11 0.051(5) 0.035(4) 0.043(5) -0.004(3) -0.008(4) 0.000(3)
C12 0.037(4) 0.042(4) 0.035(4) 0.001(4) -0.001(4) 0.006(3)
C13 0.048(5) 0.022(3) 0.057(5) -0.002(3) 0.006(4) -0.002(3)
C14 0.054(6) 0.042(4) 0.046(4) -0.007(3) -0.002(4) -0.020(4)
C15 0.041(5) 0.036(4) 0.033(4) -0.006(3) -0.003(4) -0.004(3)
C16 0.038(5) 0.037(4) 0.034(4) 0.000(3) 0.004(3) 0.005(3)
C17 0.036(4) 0.038(4) 0.030(4) -0.008(3) 0.000(3) -0.004(3)
C18 0.031(4) 0.037(4) 0.050(5) -0.015(3) -0.017(4) -0.011(3)
C19 0.033(4) 0.040(4) 0.067(6) -0.007(4) -0.005(4) -0.002(3)
C20 0.040(5) 0.041(4) 0.056(5) -0.010(4) -0.009(5) 0.004(4)
C21 0.029(4) 0.045(4) 0.073(6) -0.005(4) 0.011(4) -0.011(4)
C22 0.057(7) 0.046(4) 0.067(6) 0.005(4) 0.019(5) -0.005(4)
C23 0.047(6) 0.054(5) 0.046(5) 0.009(4) 0.006(4) 0.000(4)
C24 0.047(5) 0.037(4) 0.037(5) -0.007(3) 0.001(4) -0.004(3)
C25 0.047(5) 0.033(4) 0.033(4) -0.004(3) 0.015(4) -0.013(3)
C26 0.048(5) 0.046(4) 0.035(4) 0.020(4) -0.003(4) 0.003(4)
C27 0.054(6) 0.052(5) 0.038(5) -0.001(4) -0.010(4) -0.001(4)
C28 0.040(5) 0.051(4) 0.035(4) 0.003(4) -0.006(4) -0.007(4)
C29 0.058(6) 0.053(4) 0.027(4) 0.008(4) -0.009(4) -0.012(4)
C30 0.058(6) 0.060(5) 0.025(3) -0.006(4) -0.002(4) -0.006(4)
C31 0.045(5) 0.055(5) 0.031(4) -0.008(3) 0.002(4) -0.020(4)
C32 0.049(5) 0.034(4) 0.027(4) 0.008(3) -0.005(4) -0.006(3)
C33 0.035(4) 0.035(4) 0.040(4) -0.003(4) 0.003(3) -0.009(4)
C34 0.041(5) 0.050(4) 0.038(4) -0.011(4) 0.007(4) 0.017(4)
C35 0.040(4) 0.051(4) 0.030(3) -0.004(3) -0.004(4) 0.000(5)
C36 0.050(5) 0.030(4) 0.037(4) -0.001(3) -0.005(4) 0.001(3)
C37 0.063(6) 0.037(4) 0.028(4) -0.002(3) -0.010(4) -0.005(4)
C38 0.055(6) 0.031(3) 0.035(4) -0.006(3) 0.004(4) 0.004(4)
C39 0.039(5) 0.046(4) 0.039(4) 0.004(4) 0.004(4) 0.002(4)
C40 0.044(5) 0.028(3) 0.033(4) 0.006(3) -0.002(3) 0.002(3)
C41 0.043(5) 0.027(4) 0.041(4) -0.003(3) 0.010(4) 0.002(3)
C42 0.039(5) 0.054(5) 0.043(4) -0.018(4) 0.007(4) 0.019(4)
C43 0.041(5) 0.049(5) 0.041(5) -0.007(4) -0.003(4) 0.007(4)
C44 0.047(5) 0.031(4) 0.038(4) -0.003(3) -0.009(4) 0.002(3)
C45 0.038(5) 0.045(4) 0.051(5) 0.001(4) 0.016(4) -0.016(4)
C46 0.057(6) 0.046(5) 0.048(5) 0.004(4) 0.021(5) -0.007(4)
C47 0.049(5) 0.033(4) 0.035(4) 0.011(3) 0.006(4) -0.001(4)
C48 0.037(4) 0.031(4) 0.040(4) -0.007(3) 0.003(4) 0.000(3)
C49 0.035(4) 0.032(3) 0.034(4) -0.008(3) 0.005(4) -0.008(3)
C50 0.052(5) 0.038(4) 0.036(4) 0.017(3) -0.002(4) -0.004(4)
C51 0.057(6) 0.047(4) 0.041(4) 0.011(4) 0.008(4) 0.010(4)
C52 0.052(5) 0.034(4) 0.049(5) 0.006(3) 0.001(4) 0.006(3)
C53 0.068(6) 0.019(3) 0.045(5) 0.002(3) 0.003(4) 0.005(3)
C54 0.065(6) 0.038(4) 0.054(5) 0.000(4) 0.006(6) -0.006(4)
C55 0.066(6) 0.036(4) 0.041(4) -0.004(4) -0.004(4) -0.016(4)
C56 0.042(5) 0.041(4) 0.039(4) 0.005(3) 0.007(3) 0.008(4)
C57 0.041(5) 0.036(4) 0.041(5) -0.004(3) 0.003(4) 0.000(3)
C58 0.051(5) 0.040(4) 0.052(5) -0.013(4) -0.011(4) -0.008(4)
N1 0.029(4) 0.042(4) 0.048(4) -0.005(3) -0.012(3) 0.007(3)
N2 0.042(4) 0.042(3) 0.052(4) -0.006(3) -0.020(4) 0.009(3)
N3 0.055(5) 0.043(4) 0.043(4) 0.000(3) -0.013(4) 0.007(3)
N4 0.034(4) 0.048(3) 0.047(4) 0.005(3) -0.005(3) 0.000(3)
N5 0.054(4) 0.040(3) 0.034(4) 0.007(3) 0.002(3) 0.006(3)
N6 0.055(4) 0.039(3) 0.042(3) 0.002(3) -0.011(4) 0.005(3)
O1 0.038(3) 0.025(2) 0.058(4) -0.001(2) -0.003(3) 0.006(2)
O2 0.037(3) 0.036(3) 0.043(3) -0.008(2) -0.004(2) 0.001(2)
O3 0.045(3) 0.043(3) 0.023(2) 0.000(2) -0.004(2) 0.002(2)
O4 0.039(3) 0.039(2) 0.031(2) 0.000(3) 0.000(2) 0.000(2)
O5 0.037(3) 0.041(3) 0.029(3) -0.001(2) -0.001(2) -0.001(2)
O6 0.043(3) 0.026(2) 0.041(3) 0.003(2) 0.000(2) 0.004(2)
O7 0.043(3) 0.029(2) 0.047(3) -0.007(2) -0.012(3) 0.003(2)
O8 0.036(3) 0.046(3) 0.036(3) 0.010(2) 0.005(3) -0.003(2)
O9 0.044(3) 0.045(3) 0.023(3) -0.008(2) 0.005(2) 0.003(2)
O10 0.041(3) 0.050(3) 0.026(3) -0.008(2) -0.001(2) 0.009(2)
O11 0.042(3) 0.036(3) 0.036(3) 0.008(2) -0.005(3) -0.002(2)
O12 0.045(3) 0.033(3) 0.041(3) 0.000(2) -0.009(3) -0.009(2)
O21 0.086(6) 0.111(6) 0.108(6) -0.041(5) -0.023(6) -0.004(5)
O22 0.143(12) 0.147(11) 0.36(2) -0.110(14) 0.134(15) -0.046(9)
O23 0.167(13) 0.38(2) 0.157(12) 0.134(15) 0.047(12) 0.135(16)
Cl1 0.077(2) 0.109(2) 0.089(2) 0.0038(18) 0.013(2) -0.013(2)
O24A 0.093(11) 0.22(2) 0.102(11) -0.084(13) 0.021(9) -0.091(13)
O24B 0.093(11) 0.22(2) 0.102(11) -0.084(13) 0.021(9) -0.091(13)
Tb1 0.03835(19) 0.03728(16) 0.03341(17) 0.00028(16) -0.00199(18) 0.00184(16)
Fe1 0.0425(7) 0.0339(5) 0.0354(6) -0.0025(5) -0.0055(5) -0.0002(5)
Fe2 0.0398(7) 0.0380(5) 0.0302(6) 0.0002(4) 0.0010(5) 0.0040(5)
O25 0.114(8) 0.098(6) 0.134(8) 0.008(6) -0.031(8) 0.002(6)
C100 0.120(11) 0.063(7) 0.080(8) 0.005(6) -0.014(7) -0.006(8)

loop_
_atom_type_symbol
_atom_type_description
_atom_type_scat_dispersion_real
_atom_type_scat_dispersion_imag
_atom_type_scat_source
C C 0.0033 0.0016 'International Tables Vol C Tables 4.2.6.8 and 6.1.1.4'
H H 0 0 'International Tables Vol C Tables 4.2.6.8 and 6.1.1.4'
N N 0.0061 0.0033 'International Tables Vol C Tables 4.2.6.8 and 6.1.1.4'
O O 0.0106 0.006 'International Tables Vol C Tables 4.2.6.8 and 6.1.1.4'
Cl Cl 0.1484 0.1585 'International Tables Vol C Tables 4.2.6.8 and 6.1.1.4'
Fe Fe 0.3463 0.8444 'International Tables Vol C Tables 4.2.6.8 and 6.1.1.4'
Tb Tb -0.1723 4.1537 'International Tables Vol C Tables 4.2.6.8 and 6.1.1.4'

loop_
_geom_angle_atom_site_label_1
_geom_angle_atom_site_label_2
_geom_angle_atom_site_label_3
_geom_angle
_geom_angle_site_symmetry_1
_geom_angle_site_symmetry_3
_geom_angle_publ_flag
N1 C1 C4 114.9(7) . . ?
N2 C2 C4 113.3(7) . . ?
N3 C3 C4 115.0(7) . . ?
C5 C4 C2 108.8(8) . . ?
C5 C4 C3 109.3(8) . . ?
C2 C4 C3 110.5(7) . . ?
C5 C4 C1 108.4(7) . . ?
C2 C4 C1 110.9(7) . . ?
C3 C4 C1 108.9(7) . . ?
N4 C6 C9 112.8(7) . . ?
N5 C7 C9 111.9(7) . . ?
N6 C8 C9 113.1(7) . . ?
C8 C9 C10 108.7(7) . . ?
C8 C9 C6 111.3(7) . . ?
C10 C9 C6 109.4(7) . . ?
C8 C9 C7 111.5(7) . . ?
C10 C9 C7 107.4(7) . . ?
C6 C9 C7 108.4(7) . . ?
N1 C11 C12 127.2(7) . . ?
C13 C12 C11 116.1(7) . . ?
C13 C12 C17 120.1(7) . . ?
C11 C12 C17 123.7(7) . . ?
C14 C13 C12 121.0(7) . . ?
C13 C14 C15 119.9(7) . . ?
C16 C15 C14 119.6(7) . . ?
C15 C16 O7 124.3(7) . . ?
C15 C16 C17 123.7(7) . . ?
O7 C16 C17 111.9(6) . . ?
O1 C17 C16 122.0(7) . . ?
O1 C17 C12 122.5(7) . . ?
C16 C17 C12 115.5(6) . . ?
N2 C19 C20 129.0(8) . . ?
C21 C20 C19 118.2(8) . . ?
C21 C20 C25 118.1(8) . . ?
C19 C20 C25 123.7(8) . . ?
C22 C21 C20 122.9(8) . . ?
C21 C22 C23 117.8(8) . . ?
C24 C23 C22 121.9(8) . . ?
O8 C24 C23 126.0(8) . . ?
O8 C24 C25 112.8(7) . . ?
C23 C24 C25 121.2(8) . . ?
O2 C25 C24 122.0(7) . . ?
O2 C25 C20 120.0(7) . . ?
C24 C25 C20 117.9(7) . . ?
N3 C27 C28 127.4(8) . . ?
C29 C28 C33 119.5(8) . . ?
C29 C28 C27 117.2(7) . . ?
C33 C28 C27 123.2(7) . . ?
C30 C29 C28 123.3(8) . . ?
C29 C30 C31 118.9(8) . . ?
C32 C31 C30 118.0(8) . . ?
C31 C32 C33 124.4(7) . . ?
C31 C32 O9 124.1(7) . . ?
C33 C32 O9 111.4(6) . . ?
O3 C33 C32 120.8(7) . . ?
O3 C33 C28 123.3(7) . . ?
C32 C33 C28 115.8(7) . . ?
N4 C35 C36 127.8(7) . . ?
C41 C36 C37 120.1(8) . . ?
C41 C36 C35 123.6(7) . . ?
C37 C36 C35 116.3(7) . . ?
C38 C37 C36 120.8(8) . . ?
C39 C38 C37 119.9(7) . . ?
C40 C39 C38 120.2(8) . . ?
C39 C40 O10 125.1(7) . . ?
C39 C40 C41 122.3(7) . . ?
O10 C40 C41 112.5(6) . . ?
O4 C41 C36 123.5(7) . . ?
O4 C41 C40 119.9(7) . . ?
C36 C41 C40 116.6(7) . . ?
N5 C43 C44 128.7(9) . . ?
C45 C44 C43 119.5(8) . . ?
C45 C44 C49 117.3(7) . . ?
C43 C44 C49 123.2(8) . . ?
C46 C45 C44 123.2(8) . . ?
C45 C46 C47 119.6(8) . . ?
C48 C47 C46 120.3(8) . . ?
C47 C48 C49 123.9(8) . . ?
C47 C48 O11 126.0(7) . . ?
C49 C48 O11 110.1(6) . . ?
O5 C49 C48 123.5(7) . . ?
O5 C49 C44 120.9(7) . . ?
C48 C49 C44 115.6(7) . . ?
N6 C51 C52 129.4(8) . . ?
C53 C52 C51 118.7(7) . . ?
C53 C52 C57 118.2(8) . . ?
C51 C52 C57 122.9(7) . . ?
C54 C53 C52 121.9(7) . . ?
C53 C54 C55 121.1(7) . . ?
C56 C55 C54 118.7(8) . . ?
C55 C56 O12 125.1(8) . . ?
C55 C56 C57 123.8(7) . . ?
O12 C56 C57 110.9(7) . . ?
O6 C57 C56 121.8(7) . . ?
O6 C57 C52 122.0(7) . . ?
C56 C57 C52 116.2(7) . . ?
C11 N1 C1 115.8(7) . . ?
C11 N1 Fe1 124.8(6) . . ?
C1 N1 Fe1 116.3(5) . . ?
C19 N2 C2 116.4(8) . . ?
C19 N2 Fe1 125.7(6) . . ?
C2 N2 Fe1 115.7(6) . . ?
C27 N3 C3 116.5(7) . . ?
C27 N3 Fe1 127.8(6) . . ?
C3 N3 Fe1 115.3(6) . . ?
C35 N4 C6 117.7(7) . . ?
C35 N4 Fe2 127.3(6) . . ?
C6 N4 Fe2 114.3(5) . . ?
C43 N5 C7 114.1(8) . . ?
C43 N5 Fe2 127.5(6) . . ?
C7 N5 Fe2 117.6(5) . . ?
C51 N6 C8 118.0(7) . . ?
C51 N6 Fe2 125.4(6) . . ?
C8 N6 Fe2 115.6(5) . . ?
C17 O1 Fe1 132.4(5) . . ?
C17 O1 Tb1 133.8(5) . . ?
Fe1 O1 Tb1 93.78(17) . . ?
C25 O2 Fe1 134.2(5) . . ?
C25 O2 Tb1 132.2(5) . . ?
Fe1 O2 Tb1 93.6(2) . . ?
C33 O3 Fe1 133.0(5) . . ?
C33 O3 Tb1 131.0(5) . . ?
Fe1 O3 Tb1 92.98(18) . . ?
C41 O4 Fe2 132.0(5) . . ?
C41 O4 Tb1 135.2(5) . . ?
Fe2 O4 Tb1 92.66(19) . . ?
C49 O5 Fe2 134.3(5) . . ?
C49 O5 Tb1 131.7(5) . . ?
Fe2 O5 Tb1 93.40(19) . . ?
C57 O6 Fe2 133.3(5) . . ?
C57 O6 Tb1 131.5(5) . . ?
Fe2 O6 Tb1 93.38(17) . . ?
C16 O7 C18 117.5(6) . . ?
C24 O8 C26 115.8(6) . . ?
C24 O8 Tb1 114.6(4) . . ?
C26 O8 Tb1 129.4(4) . . ?
C32 O9 C34 115.9(6) . . ?
C32 O9 Tb1 114.6(4) . . ?
C34 O9 Tb1 128.6(4) . . ?
C40 O10 C42 117.4(6) . . ?
C48 O11 C50 115.0(6) . . ?
C48 O11 Tb1 115.0(4) . . ?
C50 O11 Tb1 129.9(5) . . ?
C56 O12 C58 115.9(6) . . ?
C56 O12 Tb1 115.6(4) . . ?
C58 O12 Tb1 128.1(4) . . ?
O24A Cl1 O22 122.6(10) . . ?
O24A Cl1 O23 100.3(15) . . ?
O22 Cl1 O23 98.1(10) . . ?
O24A Cl1 O21 114.5(9) . . ?
O22 Cl1 O21 117.4(10) . . ?
O23 Cl1 O21 95.1(9) . . ?
O24A Cl1 O24B 63.4(14) . . ?
O22 Cl1 O24B 87.2(11) . . ?
O23 Cl1 O24B 162.6(14) . . ?
O21 Cl1 O24B 97.1(9) . . ?
O1 Tb1 O2 67.48(17) . . ?
O1 Tb1 O5 113.23(17) . . ?
O2 Tb1 O5 178.27(17) . . ?
O1 Tb1 O6 176.2(2) . . ?
O2 Tb1 O6 112.76(17) . . ?
O5 Tb1 O6 66.64(17) . . ?
O1 Tb1 O4 108.37(18) . . ?
O2 Tb1 O4 113.33(17) . . ?
O5 Tb1 O4 68.09(16) . . ?
O6 Tb1 O4 67.96(16) . . ?
O1 Tb1 O3 68.42(18) . . ?
O2 Tb1 O3 66.17(18) . . ?
O5 Tb1 O3 112.48(17) . . ?
O6 Tb1 O3 115.26(17) . . ?
O4 Tb1 O3 176.76(18) . . ?
O1 Tb1 O12 124.42(17) . . ?
O2 Tb1 O12 65.03(16) . . ?
O5 Tb1 O12 113.56(16) . . ?
O6 Tb1 O12 57.93(17) . . ?
O4 Tb1 O12 115.68(15) . . ?
O3 Tb1 O12 67.21(16) . . ?
O1 Tb1 O9 116.94(18) . . ?
O2 Tb1 O9 112.86(16) . . ?
O5 Tb1 O9 65.41(16) . . ?
O6 Tb1 O9 66.63(16) . . ?
O4 Tb1 O9 124.28(16) . . ?
O3 Tb1 O9 58.08(16) . . ?
O12 Tb1 O9 61.16(15) . . ?
O1 Tb1 O11 66.09(18) . . ?
O2 Tb1 O11 121.43(17) . . ?
O5 Tb1 O11 58.13(16) . . ?
O6 Tb1 O11 115.89(17) . . ?
O4 Tb1 O11 113.72(16) . . ?
O3 Tb1 O11 64.88(16) . . ?
O12 Tb1 O11 119.30(15) . . ?
O9 Tb1 O11 62.76(15) . . ?
O1 Tb1 O8 113.12(17) . . ?
O2 Tb1 O8 58.11(16) . . ?
O5 Tb1 O8 122.36(16) . . ?
O6 Tb1 O8 64.89(16) . . ?
O4 Tb1 O8 66.23(16) . . ?
O3 Tb1 O8 115.13(16) . . ?
O12 Tb1 O8 61.25(15) . . ?
O9 Tb1 O8 117.98(15) . . ?
O11 Tb1 O8 179.19(16) . . ?
O1 Tb1 Fe1 39.82(13) . . ?
O2 Tb1 Fe1 39.88(13) . . ?
O5 Tb1 Fe1 139.71(12) . . ?
O6 Tb1 Fe1 142.59(12) . . ?
O4 Tb1 Fe1 137.82(12) . . ?
O3 Tb1 Fe1 39.77(12) . . ?
O12 Tb1 Fe1 84.67(11) . . ?
O9 Tb1 Fe1 97.84(11) . . ?
O11 Tb1 Fe1 81.59(11) . . ?
O8 Tb1 Fe1 97.92(11) . . ?
O1 Tb1 Fe2 137.88(13) . . ?
O2 Tb1 Fe2 140.50(13) . . ?
O5 Tb1 Fe2 40.01(12) . . ?
O6 Tb1 Fe2 39.64(12) . . ?
O4 Tb1 Fe2 40.19(11) . . ?
O3 Tb1 Fe2 142.14(12) . . ?
O12 Tb1 Fe2 97.57(11) . . ?
O9 Tb1 Fe2 84.10(11) . . ?
O11 Tb1 Fe2 98.07(11) . . ?
O8 Tb1 Fe2 82.39(11) . . ?
Fe1 Tb1 Fe2 177.56(3) . . ?
O3 Fe1 O1 79.7(2) . . ?
O3 Fe1 O2 76.98(19) . . ?
O1 Fe1 O2 77.88(19) . . ?
O3 Fe1 N1 151.8(2) . . ?
O1 Fe1 N1 83.8(2) . . ?
O2 Fe1 N1 121.6(2) . . ?
O3 Fe1 N2 119.8(2) . . ?
O1 Fe1 N2 149.1(3) . . ?
O2 Fe1 N2 83.5(2) . . ?
N1 Fe1 N2 85.3(2) . . ?
O3 Fe1 N3 84.5(2) . . ?
O1 Fe1 N3 121.4(3) . . ?
O2 Fe1 N3 150.5(2) . . ?
N1 Fe1 N3 84.7(3) . . ?
N2 Fe1 N3 86.2(3) . . ?
O3 Fe1 Tb1 47.25(13) . . ?
O1 Fe1 Tb1 46.40(12) . . ?
O2 Fe1 Tb1 46.56(14) . . ?
N1 Fe1 Tb1 128.21(18) . . ?
N2 Fe1 Tb1 128.19(17) . . ?
N3 Fe1 Tb1 128.9(2) . . ?
O6 Fe2 O5 77.38(19) . . ?
O6 Fe2 O4 79.24(19) . . ?
O5 Fe2 O4 78.73(19) . . ?
O6 Fe2 N5 119.7(2) . . ?
O5 Fe2 N5 83.8(2) . . ?
O4 Fe2 N5 150.7(2) . . ?
O6 Fe2 N6 84.9(2) . . ?
O5 Fe2 N6 150.7(2) . . ?
O4 Fe2 N6 120.8(2) . . ?
N5 Fe2 N6 85.0(3) . . ?
O6 Fe2 N4 151.0(2) . . ?
O5 Fe2 N4 121.6(2) . . ?
O4 Fe2 N4 83.3(2) . . ?
N5 Fe2 N4 86.2(3) . . ?
N6 Fe2 N4 84.4(2) . . ?
O6 Fe2 Tb1 46.98(13) . . ?
O5 Fe2 Tb1 46.59(14) . . ?
O4 Fe2 Tb1 47.15(14) . . ?
N5 Fe2 Tb1 128.25(17) . . ?
N6 Fe2 Tb1 129.3(2) . . ?
N4 Fe2 Tb1 128.26(18) . . ?

loop_
_geom_bond_atom_site_label_1
_geom_bond_atom_site_label_2
_geom_bond_distance
_geom_bond_site_symmetry_2
_geom_bond_publ_flag
C1 N1 1.433(11) . ?
C1 C4 1.565(12) . ?
C2 N2 1.507(11) . ?
C2 C4 1.514(12) . ?
C3 N3 1.481(12) . ?
C3 C4 1.528(14) . ?
C4 C5 1.500(12) . ?
C6 N4 1.469(11) . ?
C6 C9 1.544(12) . ?
C7 N5 1.455(11) . ?
C7 C9 1.583(12) . ?
C8 N6 1.472(11) . ?
C8 C9 1.524(13) . ?
C9 C10 1.525(12) . ?
C11 N1 1.309(10) . ?
C11 C12 1.427(12) . ?
C12 C13 1.419(10) . ?
C12 C17 1.431(10) . ?
C13 C14 1.379(12) . ?
C14 C15 1.390(12) . ?
C15 C16 1.369(10) . ?
C16 O7 1.378(9) . ?
C16 C17 1.426(11) . ?
C17 O1 1.299(8) . ?
C18 O7 1.429(9) . ?
C19 N2 1.294(11) . ?
C19 C20 1.409(12) . ?
C20 C21 1.392(12) . ?
C20 C25 1.463(12) . ?
C21 C22 1.365(13) . ?
C22 C23 1.403(14) . ?
C23 C24 1.371(12) . ?
C24 O8 1.370(10) . ?
C24 C25 1.379(12) . ?
C25 O2 1.317(9) . ?
C26 O8 1.436(9) . ?
C27 N3 1.280(11) . ?
C27 C28 1.455(12) . ?
C28 C29 1.378(12) . ?
C28 C33 1.438(11) . ?
C29 C30 1.372(12) . ?
C30 C31 1.422(12) . ?
C31 C32 1.377(11) . ?
C32 C33 1.407(11) . ?
C32 O9 1.408(9) . ?
C33 O3 1.308(9) . ?
C34 O9 1.433(9) . ?
C35 N4 1.266(10) . ?
C35 C36 1.440(12) . ?
C36 C41 1.405(12) . ?
C36 C37 1.415(11) . ?
C37 C38 1.381(12) . ?
C38 C39 1.379(12) . ?
C39 C40 1.370(11) . ?
C40 O10 1.383(9) . ?
C40 C41 1.428(11) . ?
C41 O4 1.300(9) . ?
C42 O10 1.442(9) . ?
C43 N5 1.286(10) . ?
C43 C44 1.411(11) . ?
C44 C45 1.389(11) . ?
C44 C49 1.489(12) . ?
C45 C46 1.351(13) . ?
C46 C47 1.391(13) . ?
C47 C48 1.334(11) . ?
C48 C49 1.402(11) . ?
C48 O11 1.404(10) . ?
C49 O5 1.291(8) . ?
C50 O11 1.442(9) . ?
C51 N6 1.276(11) . ?
C51 C52 1.431(13) . ?
C52 C53 1.411(11) . ?
C52 C57 1.455(11) . ?
C53 C54 1.344(13) . ?
C54 C55 1.391(13) . ?
C55 C56 1.362(11) . ?
C56 O12 1.394(9) . ?
C56 C57 1.402(11) . ?
C57 O6 1.296(8) . ?
C58 O12 1.446(10) . ?
N1 Fe1 2.144(6) . ?
N2 Fe1 2.145(8) . ?
N3 Fe1 2.163(7) . ?
N4 Fe2 2.157(7) . ?
N5 Fe2 2.140(7) . ?
N6 Fe2 2.155(6) . ?
O1 Fe1 2.101(5) . ?
O1 Tb1 2.376(4) . ?
O2 Fe1 2.104(5) . ?
O2 Tb1 2.382(5) . ?
O3 Fe1 2.097(5) . ?
O3 Tb1 2.408(5) . ?
O4 Fe2 2.119(5) . ?
O4 Tb1 2.407(5) . ?
O5 Fe2 2.113(5) . ?
O5 Tb1 2.387(5) . ?
O6 Fe2 2.096(5) . ?
O6 Tb1 2.402(5) . ?
O8 Tb1 2.913(5) . ?
O9 Tb1 2.878(5) . ?
O11 Tb1 2.901(5) . ?
O12 Tb1 2.876(5) . ?
O21 Cl1 1.448(9) . ?
O22 Cl1 1.382(13) . ?
O23 Cl1 1.431(17) . ?
Cl1 O24A 1.345(15) . ?
Cl1 O24B 1.54(3) . ?
Tb1 Fe1 3.2741(12) . ?
Tb1 Fe2 3.2801(12) . ?
O25 C100 1.413(16) . ?
